data_4101775
loop_
_publ_author_name
'Gr\'egory Nocton'
'Pawel Horeglad'
'Valentina Vetere'
'Jacques P\'ecaut'
'Lionel Dubois'
'Pascale Maldivi'
'Norman M. Edelstein'
'Marinella Mazzanti'

_publ_contact_author
;
      Dr Marinella Mazzanti
      LCIB (UMR-E 3 CEA-UJF)
      DRFMC, CEA Grenoble
      17, rue des Martyrs
      38054 Grenoble cedex 9
;
_publ_section_title
;
 Synthesis, Structure, and Bonding of Stable Complexes of Pentavalent
 Uranyl
;
_journal_name_full 'Journal of the American Chemical Society'
_journal_page_first 495
_journal_page_last 508
_journal_paper_doi 10.1021/ja9037164
_journal_volume 132
_journal_year 2010
_chemical_formula_sum 'C79 H109 Co N7 O4 U'
_chemical_formula_weight 1517.69
_chemical_name_systematic
; 
 ? 
;
_space_group_IT_number 2
_symmetry_cell_setting triclinic
_symmetry_space_group_name_Hall '-P 1'
_symmetry_space_group_name_H-M 'P -1'
_atom_sites_solution_hydrogens geom
_atom_sites_solution_primary direct
_atom_sites_solution_secondary difmap
_audit_creation_method SHELXL-97
_cell_angle_alpha 82.170(10)
_cell_angle_beta 84.019(14)
_cell_angle_gamma 69.999(12)
_cell_formula_units_Z 2
_cell_length_a 11.850(2)
_cell_length_b 13.9279(12)
_cell_length_c 26.375(5)
_cell_measurement_reflns_used 3312
_cell_measurement_temperature 150.0(2)
_cell_measurement_theta_max 28.8872
_cell_measurement_theta_min 3.0562
_cell_volume 4044.6(11)
_computing_cell_refinement
;
CrysAlis RED, Oxford Diffraction Ltd.,
Version 1.171.32.15 (release 10-01-2008 CrysAlis171 .NET)
(compiled Jan 10 2008,16:37:18)
;
_computing_data_collection
;
CrysAlis CCD, Oxford Diffraction Ltd.,
Version 1.171.32.15 (release 10-01-2008 CrysAlis171 .NET)
(compiled Jan 10 2008,16:37:18)
;
_computing_data_reduction
;
CrysAlis RED, Oxford Diffraction Ltd.,
Version 1.171.32.15 (release 10-01-2008 CrysAlis171 .NET)
(compiled Jan 10 2008,16:37:18)
;
_computing_structure_refinement 'SHELXL-97 (Sheldrick, 1997)'
_computing_structure_solution 'SHELXS-97 (Sheldrick, 1990)'
_diffrn_ambient_temperature 150.0(2)
_diffrn_detector_area_resol_mean 15.9653
_diffrn_measured_fraction_theta_full 0.718
_diffrn_measured_fraction_theta_max 0.718
_diffrn_measurement_details
;
  1 omega  -92.00    8.00   1.0000  120.0000
omega____ theta____ kappa____ phi______ omega'___ theta'___ frames
    -      -18.7175    0.0000   90.0000    0.0000    0.0000 100

  2 omega  -42.00    6.00   1.0000  120.0000
omega____ theta____ kappa____ phi______ omega'___ theta'___ frames
    -      -18.7175   45.0000  150.0000    0.0000    0.0000 48

  3 omega  -49.00    2.00   1.0000  120.0000
omega____ theta____ kappa____ phi______ omega'___ theta'___ frames
    -      -18.7175   77.0000  120.0000    0.0000    0.0000 51

  4 omega  -49.00    2.00   1.0000  120.0000
omega____ theta____ kappa____ phi______ omega'___ theta'___ frames
    -      -18.7175   77.0000  300.0000    0.0000    0.0000 51

  5 omega    5.00   54.00   1.0000  120.0000
omega____ theta____ kappa____ phi______ omega'___ theta'___ frames
    -      -18.7175    0.0000  270.0000    0.0000    0.0000 49

;
_diffrn_measurement_device_type '\k-geometry diffractometer'
_diffrn_measurement_method omega-scan
_diffrn_radiation_monochromator graphite
_diffrn_radiation_source 'fine-focus sealed tube'
_diffrn_radiation_type MoK\a
_diffrn_radiation_wavelength 0.71073
_diffrn_reflns_av_R_equivalents 0.0660
_diffrn_reflns_av_sigmaI/netI 0.2207
_diffrn_reflns_limit_h_max 15
_diffrn_reflns_limit_h_min -14
_diffrn_reflns_limit_k_max 18
_diffrn_reflns_limit_k_min -11
_diffrn_reflns_limit_l_max 28
_diffrn_reflns_limit_l_min -32
_diffrn_reflns_number 22765
_diffrn_reflns_theta_full 29.03
_diffrn_reflns_theta_max 29.03
_diffrn_reflns_theta_min 3.04
_exptl_absorpt_coefficient_mu 2.253
_exptl_absorpt_correction_T_max 0.956
_exptl_absorpt_correction_T_min 0.897
_exptl_absorpt_correction_type multi-scan
_exptl_absorpt_process_details
;
CrysAlis RED, Oxford Diffraction Ltd.,
Version 1.171.32.15 (release 10-01-2008 CrysAlis171 .NET)
(compiled Jan 10 2008,16:37:18)
empirical absorption correction using spherical harmonics,
 implemented in SCALE3 ABSPACK scaling algorithm.
;
_exptl_crystal_colour orange
_exptl_crystal_density_diffrn 1.246
_exptl_crystal_density_method 'not measured'
_exptl_crystal_description 'long plate'
_exptl_crystal_F_000 1566
_exptl_crystal_size_max 0.1
_exptl_crystal_size_mid 0.04
_exptl_crystal_size_min 0.02
_refine_diff_density_max 4.799
_refine_diff_density_min -1.412
_refine_diff_density_rms 0.192
_refine_ls_extinction_method none
_refine_ls_goodness_of_fit_ref 0.955
_refine_ls_hydrogen_treatment constr
_refine_ls_matrix_type full
_refine_ls_number_parameters 841
_refine_ls_number_reflns 15475
_refine_ls_number_restraints 0
_refine_ls_restrained_S_all 0.955
_refine_ls_R_factor_all 0.1599
_refine_ls_R_factor_gt 0.0918
_refine_ls_shift/su_max 0.077
_refine_ls_shift/su_mean 0.004
_refine_ls_structure_factor_coef Fsqd
_refine_ls_weighting_details 'calc w=1/[\s^2^(Fo^2^)+(0.1011P)^2^+0.0000P] where P=(Fo^2^+2Fc^2^)/3'
_refine_ls_weighting_scheme calc
_refine_ls_wR_factor_gt 0.1974
_refine_ls_wR_factor_ref 0.2301
_reflns_number_gt 7651
_reflns_number_total 15475
_reflns_threshold_expression >2sigma(I)
_cod_data_source_file ja9037164_si_001_2.cif
_cod_data_source_block 6
_cod_original_cell_volume 4044.7(11)
_cod_database_code 4101775

loop_
_symmetry_equiv_pos_as_xyz
'x, y, z'
'-x, -y, -z'

loop_
_atom_site_label
_atom_site_type_symbol
_atom_site_fract_x
_atom_site_fract_y
_atom_site_fract_z
_atom_site_U_iso_or_equiv
_atom_site_adp_type
_atom_site_occupancy
_atom_site_symmetry_multiplicity
_atom_site_calc_flag
_atom_site_refinement_flags
_atom_site_disorder_assembly
_atom_site_disorder_group
U1 U 0.85642(3) 0.89453(2) 0.742536(17) 0.03591(9) Uani 1 1 d . . .
O1U O 0.8396(4) 1.0020(4) 0.7802(3) 0.0410(17) Uani 1 1 d . . .
O2U O 0.8773(5) 0.7851(4) 0.7046(2) 0.0403(17) Uani 1 1 d . . .
O1 O 0.7020(4) 1.0121(4) 0.6919(2) 0.0369(16) Uani 1 1 d . . .
O2 O 0.9191(5) 0.7683(4) 0.8131(2) 0.0401(17) Uani 1 1 d . . .
N1 N 0.9605(6) 0.9696(5) 0.6541(3) 0.040(2) Uani 1 1 d . . .
N2 N 1.1025(6) 0.8508(5) 0.7474(3) 0.039(2) Uani 1 1 d . . .
C1 C 0.8897(7) 1.0817(5) 0.6427(4) 0.035(2) Uani 1 1 d . . .
H1A H 0.9393 1.1145 0.6203 0.042 Uiso 1 1 calc R . .
H1B H 0.8715 1.1133 0.6745 0.042 Uiso 1 1 calc R . .
C2 C 0.7730(7) 1.1017(6) 0.6177(4) 0.037(2) Uani 1 1 d . . .
C3 C 0.7581(7) 1.1559(5) 0.5696(4) 0.034(2) Uani 1 1 d . . .
H3 H 0.8207 1.1765 0.5532 0.041 Uiso 1 1 calc R . .
C4 C 0.6503(7) 1.1808(6) 0.5448(4) 0.036(2) Uani 1 1 d . . .
C5 C 0.5614(7) 1.1439(6) 0.5725(4) 0.039(2) Uani 1 1 d . . .
H5 H 0.4902 1.1580 0.5566 0.047 Uiso 1 1 calc R . .
C6 C 0.5693(6) 1.0887(6) 0.6211(4) 0.034(2) Uani 1 1 d . . .
C7 C 0.6837(7) 1.0645(6) 0.6445(4) 0.035(2) Uani 1 1 d . . .
C8 C 0.6291(8) 1.2399(6) 0.4894(4) 0.046(3) Uani 1 1 d . . .
C9 C 0.6064(9) 1.1727(7) 0.4548(4) 0.059(3) Uani 1 1 d . . .
H9A H 0.5825 1.2117 0.4224 0.089 Uiso 1 1 calc R . .
H9B H 0.5434 1.1475 0.4702 0.089 Uiso 1 1 calc R . .
H9C H 0.6785 1.1158 0.4495 0.089 Uiso 1 1 calc R . .
C10 C 0.5156(8) 1.3404(7) 0.4927(4) 0.057(3) Uani 1 1 d . . .
H10A H 0.5057 1.3798 0.4596 0.085 Uiso 1 1 calc R . .
H10B H 0.5271 1.3807 0.5172 0.085 Uiso 1 1 calc R . .
H10C H 0.4452 1.3217 0.5031 0.085 Uiso 1 1 calc R . .
C11 C 0.7402(8) 1.2720(7) 0.4680(4) 0.054(3) Uani 1 1 d . . .
H11A H 0.8126 1.2147 0.4739 0.081 Uiso 1 1 calc R . .
H11B H 0.7415 1.3283 0.4849 0.081 Uiso 1 1 calc R . .
H11C H 0.7349 1.2926 0.4318 0.081 Uiso 1 1 calc R . .
C12 C 0.4659(7) 1.0513(6) 0.6483(4) 0.038(2) Uani 1 1 d . . .
C13 C 0.5106(7) 0.9324(6) 0.6585(4) 0.042(3) Uani 1 1 d . . .
H13A H 0.4468 0.9101 0.6756 0.063 Uiso 1 1 calc R . .
H13B H 0.5778 0.9100 0.6798 0.063 Uiso 1 1 calc R . .
H13C H 0.5348 0.9033 0.6265 0.063 Uiso 1 1 calc R . .
C14 C 0.4232(7) 1.1009(6) 0.6990(4) 0.042(3) Uani 1 1 d . . .
H14A H 0.3854 1.1737 0.6914 0.063 Uiso 1 1 calc R . .
H14B H 0.4910 1.0878 0.7190 0.063 Uiso 1 1 calc R . .
H14C H 0.3665 1.0721 0.7179 0.063 Uiso 1 1 calc R . .
C15 C 0.3558(7) 1.0845(7) 0.6159(4) 0.054(3) Uani 1 1 d . . .
H15A H 0.2930 1.0630 0.6345 0.082 Uiso 1 1 calc R . .
H15B H 0.3779 1.0534 0.5844 0.082 Uiso 1 1 calc R . .
H15C H 0.3277 1.1580 0.6084 0.082 Uiso 1 1 calc R . .
C16 C 1.1555(7) 0.7406(6) 0.7720(4) 0.045(3) Uani 1 1 d . . .
H16A H 1.1276 0.6970 0.7544 0.054 Uiso 1 1 calc R . .
H16B H 1.2422 0.7195 0.7660 0.054 Uiso 1 1 calc R . .
C17 C 1.1277(8) 0.7202(6) 0.8282(4) 0.042(3) Uani 1 1 d . . .
C18 C 1.2182(8) 0.6867(6) 0.8615(4) 0.045(3) Uani 1 1 d . . .
H18 H 1.2959 0.6825 0.8490 0.054 Uiso 1 1 calc R . .
C19 C 1.1969(8) 0.6588(6) 0.9137(4) 0.050(3) Uani 1 1 d . . .
C20 C 1.0755(8) 0.6686(7) 0.9318(4) 0.048(3) Uani 1 1 d . . .
H20 H 1.0602 0.6485 0.9661 0.058 Uiso 1 1 calc R . .
C21 C 0.9817(8) 0.7062(6) 0.9007(4) 0.043(3) Uani 1 1 d . . .
C22 C 1.0049(8) 0.7336(6) 0.8463(4) 0.039(3) Uani 1 1 d . . .
C23 C 1.3032(9) 0.6097(8) 0.9508(4) 0.062(3) Uani 1 1 d . . .
C24 C 1.2601(12) 0.6197(15) 1.0061(6) 0.150(9) Uani 1 1 d . . .
H24A H 1.1923 0.5962 1.0137 0.225 Uiso 1 1 calc R . .
H24B H 1.2367 0.6904 1.0124 0.225 Uiso 1 1 calc R . .
H24C H 1.3237 0.5790 1.0277 0.225 Uiso 1 1 calc R . .
C25 C 1.3649(13) 0.4959(10) 0.9440(7) 0.127(6) Uani 1 1 d . . .
H25A H 1.4400 0.4709 0.9602 0.190 Uiso 1 1 calc R . .
H25B H 1.3795 0.4875 0.9082 0.190 Uiso 1 1 calc R . .
H25C H 1.3140 0.4577 0.9595 0.190 Uiso 1 1 calc R . .
C26 C 1.4079(11) 0.6514(13) 0.9340(7) 0.139(7) Uani 1 1 d . . .
H26A H 1.3816 0.7235 0.9375 0.209 Uiso 1 1 calc R . .
H26B H 1.4331 0.6406 0.8988 0.209 Uiso 1 1 calc R . .
H26C H 1.4740 0.6159 0.9551 0.209 Uiso 1 1 calc R . .
C27 C 0.8504(8) 0.7161(7) 0.9219(4) 0.050(3) Uani 1 1 d . . .
C28 C 0.8470(9) 0.6782(8) 0.9802(4) 0.064(3) Uani 1 1 d . . .
H28A H 0.8897 0.7098 0.9977 0.096 Uiso 1 1 calc R . .
H28B H 0.8842 0.6049 0.9850 0.096 Uiso 1 1 calc R . .
H28C H 0.7649 0.6965 0.9938 0.096 Uiso 1 1 calc R . .
C29 C 0.7946(8) 0.6532(7) 0.8933(4) 0.058(3) Uani 1 1 d . . .
H29A H 0.7132 0.6636 0.9065 0.087 Uiso 1 1 calc R . .
H29B H 0.8409 0.5815 0.8986 0.087 Uiso 1 1 calc R . .
H29C H 0.7955 0.6760 0.8573 0.087 Uiso 1 1 calc R . .
C30 C 0.7693(9) 0.8310(8) 0.9142(5) 0.063(3) Uani 1 1 d . . .
H30A H 0.6877 0.8370 0.9254 0.095 Uiso 1 1 calc R . .
H30B H 0.7730 0.8562 0.8785 0.095 Uiso 1 1 calc R . .
H30C H 0.7973 0.8706 0.9338 0.095 Uiso 1 1 calc R . .
C31 C 1.0900(6) 0.9611(6) 0.6650(4) 0.037(2) Uani 1 1 d . . .
H31A H 1.1352 0.9682 0.6327 0.045 Uiso 1 1 calc R . .
H31B H 1.0861 1.0169 0.6842 0.045 Uiso 1 1 calc R . .
C32 C 1.1565(7) 0.8578(6) 0.6956(4) 0.040(2) Uani 1 1 d . . .
H32A H 1.1536 0.8017 0.6782 0.048 Uiso 1 1 calc R . .
H32B H 1.2403 0.8514 0.6970 0.048 Uiso 1 1 calc R . .
C33 C 0.9685(7) 0.9092(6) 0.6132(3) 0.037(2) Uani 1 1 d . . .
H33A H 0.8917 0.9019 0.6105 0.056 Uiso 1 1 calc R . .
H33B H 1.0276 0.8425 0.6200 0.056 Uiso 1 1 calc R . .
H33C H 0.9915 0.9427 0.5815 0.056 Uiso 1 1 calc R . .
C34 C 1.1278(7) 0.9223(7) 0.7779(4) 0.049(3) Uani 1 1 d . . .
H34A H 1.2127 0.9111 0.7754 0.073 Uiso 1 1 calc R . .
H34B H 1.1017 0.9100 0.8132 0.073 Uiso 1 1 calc R . .
H34C H 1.0854 0.9919 0.7650 0.073 Uiso 1 1 calc R . .
Co1 Co 0.71738(9) 0.43141(8) 0.71494(5) 0.0351(3) Uani 1 1 d . . .
C41 C 0.5750(8) 0.5177(6) 0.7612(4) 0.043(3) Uani 1 1 d . . .
C42 C 0.6911(8) 0.4959(6) 0.7835(4) 0.045(3) Uani 1 1 d . . .
C43 C 0.7661(8) 0.5391(6) 0.7492(4) 0.039(2) Uani 1 1 d . . .
C44 C 0.6997(8) 0.5851(6) 0.7039(4) 0.038(2) Uani 1 1 d . . .
C45 C 0.5815(8) 0.5717(6) 0.7112(4) 0.044(3) Uani 1 1 d . . .
C46 C 0.4698(9) 0.4862(7) 0.7850(4) 0.059(3) Uani 1 1 d . . .
H46A H 0.4058 0.5456 0.7952 0.089 Uiso 1 1 calc R . .
H46B H 0.4945 0.4372 0.8145 0.089 Uiso 1 1 calc R . .
H46C H 0.4422 0.4557 0.7604 0.089 Uiso 1 1 calc R . .
C47 C 0.7195(10) 0.4438(7) 0.8369(4) 0.060(3) Uani 1 1 d . . .
H47A H 0.8025 0.4011 0.8370 0.091 Uiso 1 1 calc R . .
H47B H 0.6695 0.4022 0.8476 0.091 Uiso 1 1 calc R . .
H47C H 0.7045 0.4949 0.8601 0.091 Uiso 1 1 calc R . .
C48 C 0.8886(8) 0.5366(7) 0.7559(5) 0.057(3) Uani 1 1 d . . .
H48A H 0.8855 0.6012 0.7660 0.086 Uiso 1 1 calc R . .
H48B H 0.9363 0.5246 0.7242 0.086 Uiso 1 1 calc R . .
H48C H 0.9241 0.4824 0.7820 0.086 Uiso 1 1 calc R . .
C49 C 0.7447(9) 0.6421(6) 0.6564(4) 0.051(3) Uani 1 1 d . . .
H49A H 0.7417 0.7083 0.6642 0.077 Uiso 1 1 calc R . .
H49B H 0.6944 0.6507 0.6286 0.077 Uiso 1 1 calc R . .
H49C H 0.8261 0.6028 0.6465 0.077 Uiso 1 1 calc R . .
C50 C 0.4802(8) 0.6155(6) 0.6749(4) 0.053(3) Uani 1 1 d . . .
H50A H 0.4249 0.5779 0.6822 0.080 Uiso 1 1 calc R . .
H50B H 0.5129 0.6098 0.6402 0.080 Uiso 1 1 calc R . .
H50C H 0.4387 0.6866 0.6794 0.080 Uiso 1 1 calc R . .
C51 C 0.7046(8) 0.2864(5) 0.7198(4) 0.041(3) Uani 1 1 d . . .
C52 C 0.8265(8) 0.2787(6) 0.7278(4) 0.047(3) Uani 1 1 d . . .
C53 C 0.8735(7) 0.3282(6) 0.6830(4) 0.042(3) Uani 1 1 d . . .
C54 C 0.7823(8) 0.3659(6) 0.6478(4) 0.047(3) Uani 1 1 d . . .
C55 C 0.6777(8) 0.3402(6) 0.6694(4) 0.039(2) Uani 1 1 d . . .
C56 C 0.6263(8) 0.2349(6) 0.7537(4) 0.050(3) Uani 1 1 d . . .
H56A H 0.5486 0.2554 0.7400 0.075 Uiso 1 1 calc R . .
H56B H 0.6176 0.2550 0.7876 0.075 Uiso 1 1 calc R . .
H56C H 0.6631 0.1617 0.7549 0.075 Uiso 1 1 calc R . .
C57 C 0.8907(9) 0.2245(7) 0.7748(5) 0.060(3) Uani 1 1 d . . .
H57A H 0.9112 0.1516 0.7746 0.090 Uiso 1 1 calc R . .
H57B H 0.8394 0.2459 0.8047 0.090 Uiso 1 1 calc R . .
H57C H 0.9628 0.2411 0.7752 0.090 Uiso 1 1 calc R . .
C58 C 1.0002(7) 0.3338(7) 0.6737(5) 0.060(3) Uani 1 1 d . . .
H58A H 1.0515 0.2747 0.6578 0.090 Uiso 1 1 calc R . .
H58B H 1.0308 0.3351 0.7058 0.090 Uiso 1 1 calc R . .
H58C H 0.9983 0.3950 0.6516 0.090 Uiso 1 1 calc R . .
C59 C 0.7932(9) 0.4185(7) 0.5939(4) 0.053(3) Uani 1 1 d . . .
H59A H 0.8498 0.4544 0.5927 0.079 Uiso 1 1 calc R . .
H59B H 0.7161 0.4665 0.5849 0.079 Uiso 1 1 calc R . .
H59C H 0.8206 0.3678 0.5700 0.079 Uiso 1 1 calc R . .
C60 C 0.5601(8) 0.3595(7) 0.6447(4) 0.052(3) Uani 1 1 d . . .
H60A H 0.5661 0.3013 0.6275 0.078 Uiso 1 1 calc R . .
H60B H 0.5449 0.4197 0.6203 0.078 Uiso 1 1 calc R . .
H60C H 0.4953 0.3698 0.6707 0.078 Uiso 1 1 calc R . .
N11 N 0.6477(6) 0.8785(5) 0.7882(3) 0.039(2) Uani 1 1 d . . .
C61 C 0.6137(5) 0.7980(6) 0.7870(4) 0.046(3) Uani 1 1 d . . .
H61 H 0.6662 0.7436 0.7703 0.055 Uiso 1 1 calc R . .
C62 C 0.5105(6) 0.7883(7) 0.8076(4) 0.051(3) Uani 1 1 d . . .
H62 H 0.4908 0.7308 0.8036 0.061 Uiso 1 1 calc R . .
C63 C 0.4327(8) 0.8650(8) 0.8351(5) 0.065(4) Uani 1 1 d . . .
H63 H 0.3615 0.8584 0.8510 0.078 Uiso 1 1 calc R . .
C64 C 0.4622(9) 0.9506(7) 0.8386(4) 0.058(3) Uani 1 1 d . . .
H64 H 0.4107 1.0044 0.8559 0.070 Uiso 1 1 calc R . .
C65 C 0.5723(8) 0.9546(7) 0.8151(4) 0.046(3) Uani 1 1 d . . .
H65 H 0.5947 1.0113 0.8181 0.055 Uiso 1 1 calc R . .
N12 N 0.0639(8) 0.1992(6) 0.5401(4) 0.066(3) Uani 1 1 d . . .
C66 C 0.1150(9) 0.2702(8) 0.5309(5) 0.068(4) Uani 1 1 d . . .
H66 H 0.0834 0.3270 0.5492 0.082 Uiso 1 1 calc R . .
C67 C 0.2134(9) 0.2681(8) 0.4957(5) 0.064(3) Uani 1 1 d . . .
H67 H 0.2437 0.3222 0.4905 0.077 Uiso 1 1 calc R . .
C68 C 0.2640(9) 0.1819(8) 0.4687(4) 0.060(3) Uani 1 1 d . . .
H68 H 0.3287 0.1770 0.4448 0.072 Uiso 1 1 calc R . .
C69 C 0.2144(9) 0.1044(7) 0.4789(4) 0.059(3) Uani 1 1 d . . .
H69 H 0.2453 0.0458 0.4618 0.071 Uiso 1 1 calc R . .
C70 C 0.1179(10) 0.1145(8) 0.5150(5) 0.068(3) Uani 1 1 d . . .
H70 H 0.0884 0.0600 0.5224 0.082 Uiso 1 1 calc R . .
N13 N 0.1968(8) 0.4658(7) 0.5656(5) 0.090(4) Uani 1 1 d . . .
C71 C 0.1053(10) 0.5450(10) 0.5567(6) 0.090(4) Uani 1 1 d . . .
H71 H 0.0711 0.5595 0.5252 0.108 Uiso 1 1 calc R . .
C72 C 0.0554(9) 0.6120(8) 0.5964(6) 0.073(4) Uani 1 1 d . . .
H72 H -0.0079 0.6719 0.5879 0.088 Uiso 1 1 calc R . .
C73 C 0.0891(9) 0.5976(7) 0.6419(4) 0.057(3) Uani 1 1 d . . .
H73 H 0.0494 0.6418 0.6663 0.068 Uiso 1 1 calc R . .
C74 C 0.1902(10) 0.5104(9) 0.6527(6) 0.096(5) Uani 1 1 d . . .
H74 H 0.2219 0.4975 0.6847 0.115 Uiso 1 1 calc R . .
C75 C 0.2460(10) 0.4398(9) 0.6138(7) 0.103(6) Uani 1 1 d . . .
H75 H 0.3112 0.3804 0.6207 0.123 Uiso 1 1 calc R . .
N14 N 0.8122(11) 0.5499(9) 0.1868(6) 0.123(5) Uani 1 1 d . . .
C76 C 0.7626(11) 0.6260(11) 0.2189(6) 0.094(5) Uani 1 1 d . . .
H76 H 0.7260 0.6112 0.2505 0.113 Uiso 1 1 calc R . .
C77 C 0.7664(13) 0.7150(11) 0.2059(6) 0.100(5) Uani 1 1 d . . .
H77 H 0.7177 0.7676 0.2247 0.121 Uiso 1 1 calc R . .
C78 C 0.8384(12) 0.7391(9) 0.1655(7) 0.099(5) Uani 1 1 d . . .
H78 H 0.8547 0.8006 0.1612 0.118 Uiso 1 1 calc R . .
C79 C 0.8895(13) 0.6583(13) 0.1287(7) 0.120(7) Uani 1 1 d . . .
H79 H 0.9298 0.6719 0.0978 0.144 Uiso 1 1 calc R . .
C80 C 0.8748(6) 0.5649(5) 0.1417(3) 0.101(5) Uani 1 1 d . . .
H80 H 0.9067 0.5127 0.1205 0.122 Uiso 1 1 calc R . .
N15 N 0.9345(6) 0.8762(5) 0.0537(3) 0.089(7) Uiso 0.50 1 d PR A 1
C81 C 1.0194(6) 0.8604(5) 0.0893(3) 0.066(6) Uiso 0.50 1 d PR A 1
H81 H 1.0643 0.7939 0.1018 0.080 Uiso 0.50 1 calc PR B 1
C82 C 1.0373(6) 0.9440(5) 0.1063(3) 0.063(6) Uiso 0.50 1 d PR A 1
H82 H 1.0941 0.9334 0.1301 0.075 Uiso 0.50 1 calc PR C 1
C83 C 0.9703(6) 1.0434(5) 0.0877(3) 0.061(6) Uiso 0.50 1 d PR A 1
H83 H 0.9822 1.0993 0.0990 0.073 Uiso 0.50 1 calc PR D 1
C84 C 0.8853(6) 1.0591(5) 0.0521(3) 0.092(8) Uiso 0.50 1 d PR A 1
H84 H 0.8405 1.1256 0.0396 0.110 Uiso 0.50 1 calc PR E 1
C85 C 0.8674(6) 0.9755(5) 0.0351(3) 0.124(11) Uiso 0.50 1 d PR A 1
H85 H 0.8106 0.9861 0.0113 0.148 Uiso 0.50 1 calc PR F 1
N16 N 0.4719(6) 0.8882(5) 0.0308(3) 0.177(15) Uani 0.50 1 d PR . .
C86 C 0.3555(6) 0.9053(5) 0.0524(3) 0.132(15) Uani 0.50 1 d PR . .
H86 H 0.2910 0.9553 0.0366 0.159 Uiso 0.50 1 calc PR . .
C87 C 0.3354(6) 0.8478(5) 0.0976(3) 0.161(13) Uani 0.50 1 d PR . .
H87 H 0.2575 0.8592 0.1120 0.193 Uiso 0.50 1 calc PR . .
C88 C 0.4317(6) 0.7731(5) 0.1212(3) 0.164(19) Uani 0.50 1 d PR . .
H88 H 0.4182 0.7346 0.1515 0.196 Uiso 0.50 1 calc PR . .
C89 C 0.5481(6) 0.7560(5) 0.0996(3) 0.125(10) Uani 0.50 1 d PR . .
H89 H 0.6125 0.7061 0.1154 0.150 Uiso 0.50 1 calc PR . .
C90 C 0.5682(6) 0.8136(5) 0.0544(3) 0.180(16) Uani 0.50 1 d PR . .
H90 H 0.6461 0.8022 0.0400 0.216 Uiso 0.50 1 calc PR . .

loop_
_atom_site_aniso_label
_atom_site_aniso_U_11
_atom_site_aniso_U_22
_atom_site_aniso_U_33
_atom_site_aniso_U_23
_atom_site_aniso_U_13
_atom_site_aniso_U_12
U1 0.03775(14) 0.03209(14) 0.03906(19) -0.00496(12) -0.00333(13) -0.01241(11)
O1U 0.036(3) 0.039(3) 0.056(4) -0.011(3) -0.003(3) -0.021(2)
O2U 0.048(3) 0.036(3) 0.043(4) -0.007(3) 0.005(3) -0.024(2)
O1 0.035(3) 0.040(3) 0.038(4) -0.001(3) 0.001(3) -0.018(2)
O2 0.041(3) 0.035(3) 0.038(4) 0.009(3) -0.011(3) -0.007(2)
N1 0.035(3) 0.042(3) 0.047(5) -0.011(3) 0.008(4) -0.019(3)
N2 0.043(4) 0.045(4) 0.031(4) -0.005(3) -0.008(3) -0.014(3)
C1 0.034(4) 0.020(4) 0.044(6) -0.002(3) 0.005(4) -0.004(3)
C2 0.031(4) 0.032(4) 0.049(6) -0.002(4) 0.000(4) -0.014(3)
C3 0.024(4) 0.027(4) 0.045(6) -0.002(4) 0.010(4) -0.005(3)
C4 0.043(4) 0.030(4) 0.037(5) -0.008(3) 0.007(4) -0.016(3)
C5 0.041(4) 0.039(4) 0.040(6) -0.006(4) 0.008(4) -0.019(4)
C6 0.026(3) 0.041(4) 0.039(5) -0.013(4) 0.001(4) -0.016(3)
C7 0.042(4) 0.023(4) 0.035(5) -0.002(3) 0.007(4) -0.006(3)
C8 0.047(5) 0.045(5) 0.047(6) -0.005(4) 0.003(5) -0.019(4)
C9 0.080(7) 0.042(5) 0.045(7) 0.018(5) -0.017(6) -0.012(5)
C10 0.053(5) 0.050(5) 0.059(8) 0.000(5) 0.001(6) -0.008(5)
C11 0.057(5) 0.057(5) 0.050(7) 0.020(5) -0.011(5) -0.030(4)
C12 0.040(4) 0.039(4) 0.036(6) 0.002(4) 0.004(4) -0.019(3)
C13 0.039(4) 0.040(4) 0.050(6) 0.004(4) -0.010(4) -0.017(4)
C14 0.034(4) 0.046(4) 0.051(6) -0.006(4) -0.006(4) -0.018(4)
C15 0.019(3) 0.070(6) 0.073(8) 0.009(5) 0.002(5) -0.021(4)
C16 0.028(4) 0.035(4) 0.055(7) 0.003(4) -0.002(5) 0.009(4)
C17 0.046(5) 0.033(4) 0.045(6) -0.003(4) -0.006(5) -0.008(4)
C18 0.028(4) 0.046(5) 0.056(7) -0.006(5) -0.009(5) -0.002(4)
C19 0.051(5) 0.035(5) 0.047(7) 0.003(4) 0.001(5) 0.003(4)
C20 0.047(5) 0.052(5) 0.044(6) 0.004(5) -0.013(5) -0.013(4)
C21 0.045(5) 0.030(4) 0.044(6) -0.002(4) 0.003(5) -0.003(4)
C22 0.048(5) 0.016(4) 0.046(6) 0.000(4) -0.008(5) -0.001(4)
C23 0.051(5) 0.089(7) 0.043(7) 0.003(6) -0.021(5) -0.018(5)
C24 0.066(8) 0.26(2) 0.075(11) 0.037(13) -0.039(8) 0.003(11)
C25 0.124(10) 0.079(9) 0.158(15) 0.023(9) -0.098(10) 0.002(8)
C26 0.086(8) 0.232(15) 0.109(14) 0.052(12) -0.031(9) -0.085(9)
C27 0.054(5) 0.054(5) 0.052(7) 0.004(5) -0.014(5) -0.030(4)
C28 0.060(5) 0.094(7) 0.045(7) 0.000(6) -0.001(6) -0.038(5)
C29 0.053(5) 0.064(6) 0.057(7) 0.005(5) -0.014(5) -0.022(5)
C30 0.049(6) 0.073(6) 0.058(7) -0.016(6) -0.013(6) -0.001(5)
C31 0.028(4) 0.053(5) 0.038(5) 0.000(4) -0.013(4) -0.021(3)
C32 0.027(4) 0.045(4) 0.050(6) -0.001(4) -0.008(4) -0.015(3)
C33 0.028(4) 0.030(4) 0.029(5) 0.011(4) -0.013(4) 0.020(3)
C34 0.038(4) 0.053(5) 0.060(7) -0.007(5) -0.011(5) -0.018(4)
Co1 0.0340(5) 0.0274(5) 0.0445(8) -0.0070(5) -0.0021(6) -0.0098(4)
C41 0.046(5) 0.036(4) 0.044(6) -0.012(4) 0.011(5) -0.012(4)
C42 0.046(5) 0.033(4) 0.050(6) -0.006(4) -0.001(5) -0.005(4)
C43 0.052(5) 0.032(4) 0.035(5) -0.004(4) -0.007(4) -0.014(4)
C44 0.055(5) 0.027(4) 0.038(5) -0.011(3) -0.011(4) -0.015(4)
C45 0.040(5) 0.026(4) 0.064(7) -0.020(4) -0.003(5) -0.001(4)
C46 0.067(6) 0.046(5) 0.050(7) -0.010(5) 0.006(6) 0.000(5)
C47 0.085(7) 0.056(5) 0.044(7) -0.001(5) -0.003(6) -0.030(5)
C48 0.063(5) 0.049(5) 0.071(8) -0.007(5) -0.014(6) -0.029(4)
C49 0.063(6) 0.029(4) 0.056(7) -0.009(4) -0.005(5) -0.007(4)
C50 0.053(5) 0.030(4) 0.072(8) -0.013(5) -0.011(6) -0.003(4)
C51 0.057(5) 0.017(4) 0.044(6) -0.009(4) -0.005(5) -0.004(4)
C52 0.044(5) 0.023(4) 0.065(7) -0.015(4) 0.003(5) 0.003(4)
C53 0.039(4) 0.029(4) 0.059(6) -0.021(4) 0.002(5) -0.005(4)
C54 0.043(5) 0.029(4) 0.055(7) -0.013(4) 0.006(5) 0.004(4)
C55 0.042(5) 0.026(4) 0.039(6) -0.007(4) -0.007(4) 0.003(4)
C56 0.059(5) 0.042(5) 0.053(7) -0.001(4) -0.009(5) -0.023(4)
C57 0.056(5) 0.037(5) 0.086(9) -0.019(5) -0.018(6) -0.006(4)
C58 0.037(4) 0.045(5) 0.107(9) -0.034(5) -0.004(6) -0.018(4)
C59 0.062(5) 0.052(5) 0.046(6) -0.014(5) -0.010(5) -0.017(4)
C60 0.046(5) 0.040(5) 0.058(7) -0.009(5) -0.011(5) 0.005(4)
N11 0.031(3) 0.050(4) 0.036(5) -0.002(3) -0.001(3) -0.014(3)
C61 0.009(3) 0.063(5) 0.085(8) -0.018(5) -0.003(4) -0.032(3)
C62 0.014(3) 0.065(5) 0.092(8) -0.020(5) -0.013(4) -0.028(3)
C63 0.023(4) 0.064(6) 0.092(10) 0.023(6) -0.003(5) -0.006(4)
C64 0.055(6) 0.048(5) 0.051(7) 0.004(5) 0.005(6) 0.004(5)
C65 0.049(5) 0.036(5) 0.045(6) 0.000(4) -0.009(5) -0.005(4)
N12 0.086(5) 0.077(5) 0.058(6) -0.012(4) 0.000(5) -0.054(4)
C66 0.058(6) 0.059(6) 0.087(9) -0.028(6) 0.003(6) -0.014(5)
C67 0.058(5) 0.071(6) 0.074(9) -0.017(6) -0.005(6) -0.030(5)
C68 0.051(5) 0.082(6) 0.050(7) -0.007(6) 0.006(5) -0.029(5)
C69 0.071(6) 0.056(5) 0.054(7) -0.015(5) -0.020(6) -0.019(5)
C70 0.101(6) 0.068(5) 0.060(8) 0.006(5) -0.017(6) -0.061(5)
N13 0.055(5) 0.084(6) 0.137(11) -0.023(7) 0.000(6) -0.029(5)
C71 0.090(7) 0.143(9) 0.069(9) -0.028(7) 0.005(7) -0.076(7)
C72 0.063(6) 0.063(6) 0.097(11) 0.000(6) 0.006(7) -0.032(5)
C73 0.067(6) 0.067(5) 0.046(7) -0.015(5) 0.011(5) -0.037(5)
C74 0.079(6) 0.126(8) 0.108(12) 0.027(8) -0.042(8) -0.071(6)
C75 0.046(6) 0.062(6) 0.212(18) -0.035(9) -0.024(9) -0.020(5)
N14 0.137(8) 0.113(7) 0.142(13) 0.014(8) -0.048(9) -0.071(7)
C76 0.100(8) 0.135(10) 0.067(10) -0.018(8) 0.022(8) -0.069(7)
C77 0.110(9) 0.102(9) 0.091(11) -0.034(8) 0.033(9) -0.038(8)
C78 0.101(9) 0.057(7) 0.143(15) 0.002(8) -0.036(10) -0.030(6)
C79 0.086(9) 0.164(14) 0.086(12) -0.014(11) 0.007(10) -0.015(10)
C80 0.135(11) 0.056(6) 0.119(13) -0.036(7) -0.025(10) -0.024(7)
N16 0.34(4) 0.051(12) 0.058(14) 0.006(10) 0.107(19) 0.002(18)
C86 0.10(2) 0.17(3) 0.10(3) -0.01(3) -0.04(2) 0.00(2)
C87 0.147(19) 0.32(3) 0.07(2) 0.08(2) -0.051(18) -0.16(2)
C88 0.21(4) 0.11(2) 0.13(4) 0.02(2) 0.06(3) -0.03(2)
C89 0.086(16) 0.22(2) 0.091(17) -0.093(17) -0.032(15) -0.038(18)
C90 0.155(19) 0.045(13) 0.29(4) -0.036(18) 0.18(2) -0.020(14)

loop_
_atom_type_symbol
_atom_type_description
_atom_type_scat_dispersion_real
_atom_type_scat_dispersion_imag
_atom_type_scat_source
C C 0.0033 0.0016 'International Tables Vol C Tables 4.2.6.8 and 6.1.1.4'
H H 0.0000 0.0000 'International Tables Vol C Tables 4.2.6.8 and 6.1.1.4'
N N 0.0061 0.0033 'International Tables Vol C Tables 4.2.6.8 and 6.1.1.4'
O O 0.0106 0.0060 'International Tables Vol C Tables 4.2.6.8 and 6.1.1.4'
Co Co 0.3494 0.9721 'International Tables Vol C Tables 4.2.6.8 and 6.1.1.4'
U U -9.6767 9.6646 'International Tables Vol C Tables 4.2.6.8 and 6.1.1.4'

loop_
_geom_angle_atom_site_label_1
_geom_angle_atom_site_label_2
_geom_angle_atom_site_label_3
_geom_angle
_geom_angle_site_symmetry_1
_geom_angle_site_symmetry_3
_geom_angle_publ_flag
O1U U1 O2U 178.7(2) . . ?
O1U U1 O2 93.3(2) . . ?
O2U U1 O2 86.3(2) . . ?
O1U U1 O1 87.0(2) . . ?
O2U U1 O1 94.0(2) . . ?
O2 U1 O1 150.88(19) . . ?
O1U U1 N11 89.6(2) . . ?
O2U U1 N11 91.5(2) . . ?
O2 U1 N11 76.5(2) . . ?
O1 U1 N11 74.4(2) . . ?
O1U U1 N1 96.6(2) . . ?
O2U U1 N1 82.9(2) . . ?
O2 U1 N1 137.76(19) . . ?
O1 U1 N1 70.82(19) . . ?
N11 U1 N1 144.2(2) . . ?
O1U U1 N2 85.4(2) . . ?
O2U U1 N2 93.2(2) . . ?
O2 U1 N2 72.7(2) . . ?
O1 U1 N2 136.2(2) . . ?
N11 U1 N2 148.4(2) . . ?
N1 U1 N2 67.3(2) . . ?
C7 O1 U1 141.7(5) . . ?
C22 O2 U1 140.5(5) . . ?
C33 N1 C1 114.0(7) . . ?
C33 N1 C31 108.3(6) . . ?
C1 N1 C31 107.8(6) . . ?
C33 N1 U1 110.4(5) . . ?
C1 N1 U1 108.0(5) . . ?
C31 N1 U1 108.2(5) . . ?
C32 N2 C34 110.3(7) . . ?
C32 N2 C16 108.6(6) . . ?
C34 N2 C16 109.8(7) . . ?
C32 N2 U1 108.9(5) . . ?
C34 N2 U1 111.3(5) . . ?
C16 N2 U1 108.0(5) . . ?
N1 C1 C2 114.0(7) . . ?
C3 C2 C7 122.6(8) . . ?
C3 C2 C1 118.4(7) . . ?
C7 C2 C1 118.9(8) . . ?
C2 C3 C4 121.6(8) . . ?
C3 C4 C5 114.9(8) . . ?
C3 C4 C8 124.0(8) . . ?
C5 C4 C8 121.0(8) . . ?
C6 C5 C4 127.0(8) . . ?
C5 C6 C7 115.4(7) . . ?
C5 C6 C12 123.0(7) . . ?
C7 C6 C12 121.6(8) . . ?
O1 C7 C2 120.6(8) . . ?
O1 C7 C6 120.9(7) . . ?
C2 C7 C6 118.4(8) . . ?
C9 C8 C11 110.3(8) . . ?
C9 C8 C4 109.4(7) . . ?
C11 C8 C4 110.5(8) . . ?
C9 C8 C10 109.4(8) . . ?
C11 C8 C10 108.5(7) . . ?
C4 C8 C10 108.8(8) . . ?
C15 C12 C14 106.8(7) . . ?
C15 C12 C13 108.1(8) . . ?
C14 C12 C13 111.0(7) . . ?
C15 C12 C6 112.0(7) . . ?
C14 C12 C6 109.0(7) . . ?
C13 C12 C6 110.1(6) . . ?
C17 C16 N2 117.3(7) . . ?
C18 C17 C22 121.0(9) . . ?
C18 C17 C16 120.4(8) . . ?
C22 C17 C16 118.6(8) . . ?
C17 C18 C19 121.9(9) . . ?
C18 C19 C20 117.5(9) . . ?
C18 C19 C23 121.7(8) . . ?
C20 C19 C23 120.6(9) . . ?
C21 C20 C19 122.8(10) . . ?
C20 C21 C22 119.3(8) . . ?
C20 C21 C27 121.3(9) . . ?
C22 C21 C27 119.3(8) . . ?
O2 C22 C17 119.4(8) . . ?
O2 C22 C21 123.2(8) . . ?
C17 C22 C21 117.4(8) . . ?
C24 C23 C25 108.8(12) . . ?
C24 C23 C26 113.4(13) . . ?
C25 C23 C26 100.7(11) . . ?
C24 C23 C19 112.0(9) . . ?
C25 C23 C19 110.2(10) . . ?
C26 C23 C19 111.1(10) . . ?
C28 C27 C30 108.5(9) . . ?
C28 C27 C21 110.8(8) . . ?
C30 C27 C21 109.1(7) . . ?
C28 C27 C29 108.4(8) . . ?
C30 C27 C29 107.6(8) . . ?
C21 C27 C29 112.2(8) . . ?
C32 C31 N1 112.3(7) . . ?
N2 C32 C31 111.1(6) . . ?
C55 Co1 C54 41.2(4) . . ?
C55 Co1 C45 108.1(4) . . ?
C54 Co1 C45 118.1(4) . . ?
C55 Co1 C44 131.1(4) . . ?
C54 Co1 C44 109.8(4) . . ?
C45 Co1 C44 41.6(3) . . ?
C55 Co1 C51 41.0(4) . . ?
C54 Co1 C51 69.0(4) . . ?
C45 Co1 C51 128.8(4) . . ?
C44 Co1 C51 169.3(4) . . ?
C55 Co1 C42 149.8(4) . . ?
C54 Co1 C42 167.2(4) . . ?
C45 Co1 C42 68.8(4) . . ?
C44 Co1 C42 67.6(4) . . ?
C51 Co1 C42 116.1(4) . . ?
C55 Co1 C52 68.3(4) . . ?
C54 Co1 C52 67.6(4) . . ?
C45 Co1 C52 167.7(4) . . ?
C44 Co1 C52 149.3(4) . . ?
C51 Co1 C52 40.9(4) . . ?
C42 Co1 C52 107.9(4) . . ?
C55 Co1 C41 116.5(4) . . ?
C54 Co1 C41 150.6(4) . . ?
C45 Co1 C41 40.5(4) . . ?
C44 Co1 C41 68.4(3) . . ?
C51 Co1 C41 107.1(4) . . ?
C42 Co1 C41 41.4(4) . . ?
C52 Co1 C41 129.4(4) . . ?
C55 Co1 C53 68.4(3) . . ?
C54 Co1 C53 39.8(4) . . ?
C45 Co1 C53 150.6(4) . . ?
C44 Co1 C53 117.5(3) . . ?
C51 Co1 C53 68.9(3) . . ?
C42 Co1 C53 129.2(4) . . ?
C52 Co1 C53 40.4(4) . . ?
C41 Co1 C53 168.1(4) . . ?
C55 Co1 C43 169.7(4) . . ?
C54 Co1 C43 130.3(4) . . ?
C45 Co1 C43 69.4(4) . . ?
C44 Co1 C43 40.6(3) . . ?
C51 Co1 C43 148.2(4) . . ?
C42 Co1 C43 39.6(4) . . ?
C52 Co1 C43 116.3(4) . . ?
C41 Co1 C43 68.6(4) . . ?
C53 Co1 C43 108.6(3) . . ?
C45 C41 C42 107.0(8) . . ?
C45 C41 C46 125.8(9) . . ?
C42 C41 C46 127.1(9) . . ?
C45 C41 Co1 68.8(5) . . ?
C42 C41 Co1 68.8(5) . . ?
C46 C41 Co1 125.8(6) . . ?
C43 C42 C41 109.9(8) . . ?
C43 C42 C47 126.0(9) . . ?
C41 C42 C47 123.9(9) . . ?
C43 C42 Co1 71.7(6) . . ?
C41 C42 Co1 69.8(6) . . ?
C47 C42 Co1 129.3(6) . . ?
C42 C43 C44 106.6(8) . . ?
C42 C43 C48 128.3(9) . . ?
C44 C43 C48 125.1(9) . . ?
C42 C43 Co1 68.7(5) . . ?
C44 C43 Co1 67.8(5) . . ?
C48 C43 Co1 126.9(6) . . ?
C43 C44 C45 109.3(8) . . ?
C43 C44 C49 125.3(8) . . ?
C45 C44 C49 125.3(8) . . ?
C43 C44 Co1 71.7(5) . . ?
C45 C44 Co1 69.2(4) . . ?
C49 C44 Co1 126.8(6) . . ?
C41 C45 C44 107.2(8) . . ?
C41 C45 C50 126.1(8) . . ?
C44 C45 C50 126.5(9) . . ?
C41 C45 Co1 70.8(4) . . ?
C44 C45 Co1 69.2(4) . . ?
C50 C45 Co1 129.5(7) . . ?
C55 C51 C52 106.8(8) . . ?
C55 C51 C56 125.6(9) . . ?
C52 C51 C56 127.0(8) . . ?
C55 C51 Co1 69.2(5) . . ?
C52 C51 Co1 70.2(5) . . ?
C56 C51 Co1 132.3(6) . . ?
C53 C52 C51 108.8(9) . . ?
C53 C52 C57 127.4(9) . . ?
C51 C52 C57 123.8(9) . . ?
C53 C52 Co1 70.3(4) . . ?
C51 C52 Co1 68.9(4) . . ?
C57 C52 Co1 128.2(7) . . ?
C54 C53 C52 107.4(8) . . ?
C54 C53 C58 125.7(9) . . ?
C52 C53 C58 126.7(9) . . ?
C54 C53 Co1 68.8(5) . . ?
C52 C53 Co1 69.3(5) . . ?
C58 C53 Co1 129.9(6) . . ?
C53 C54 C55 109.2(8) . . ?
C53 C54 C59 126.3(9) . . ?
C55 C54 C59 124.3(9) . . ?
C53 C54 Co1 71.5(6) . . ?
C55 C54 Co1 69.3(5) . . ?
C59 C54 Co1 128.8(6) . . ?
C51 C55 C54 107.7(8) . . ?
C51 C55 C60 123.8(8) . . ?
C54 C55 C60 128.4(9) . . ?
C51 C55 Co1 69.8(5) . . ?
C54 C55 Co1 69.5(6) . . ?
C60 C55 Co1 128.1(6) . . ?
C61 N11 C65 116.2(7) . . ?
C61 N11 U1 123.4(5) . . ?
C65 N11 U1 120.3(6) . . ?
N11 C61 C62 125.3(8) . . ?
C61 C62 C63 119.2(9) . . ?
C64 C63 C62 119.0(9) . . ?
C63 C64 C65 117.8(9) . . ?
N11 C65 C64 122.4(9) . . ?
C66 N12 C70 115.1(9) . . ?
N12 C66 C67 125.8(10) . . ?
C68 C67 C66 117.8(10) . . ?
C69 C68 C67 117.6(10) . . ?
C68 C69 C70 119.5(10) . . ?
N12 C70 C69 124.1(10) . . ?
C71 N13 C75 121.5(13) . . ?
N13 C71 C72 118.8(13) . . ?
C73 C72 C71 126.6(11) . . ?
C72 C73 C74 115.6(11) . . ?
C73 C74 C75 120.3(13) . . ?
N13 C75 C74 117.0(10) . . ?
C80 N14 C76 122.3(11) . . ?
C77 C76 N14 120.6(14) . . ?
C76 C77 C78 123.7(14) . . ?
C77 C78 C79 115.1(13) . . ?
C80 C79 C78 118.3(13) . . ?
C79 C80 N14 118.4(10) . . ?
C81 N15 C85 120.0 . . ?
C82 C81 N15 120.0 . . ?
C83 C82 C81 120.0 . . ?
C82 C83 C84 120.0 . . ?
C83 C84 C85 120.0 . . ?
C84 C85 N15 120.0 . . ?
C90 N16 C86 120.0 . . ?
C87 C86 N16 120.0 . . ?
C86 C87 C88 120.0 . . ?
C87 C88 C89 120.0 . . ?
C90 C89 C88 120.0 . . ?
C89 C90 N16 120.0 . . ?

loop_
_geom_bond_atom_site_label_1
_geom_bond_atom_site_label_2
_geom_bond_distance
_geom_bond_site_symmetry_2
_geom_bond_publ_flag
U1 O1U 1.850(6) . ?
U1 O2U 1.868(6) . ?
U1 O2 2.369(6) . ?
U1 O1 2.383(5) . ?
U1 N11 2.702(7) . ?
U1 N1 2.770(7) . ?
U1 N2 2.781(7) . ?
O1 C7 1.357(10) . ?
O2 C22 1.329(11) . ?
N1 C33 1.434(12) . ?
N1 C1 1.504(9) . ?
N1 C31 1.552(10) . ?
N2 C32 1.452(12) . ?
N2 C34 1.485(12) . ?
N2 C16 1.525(10) . ?
C1 C2 1.517(12) . ?
C2 C3 1.379(12) . ?
C2 C7 1.417(12) . ?
C3 C4 1.411(12) . ?
C4 C5 1.420(12) . ?
C4 C8 1.576(13) . ?
C5 C6 1.396(12) . ?
C6 C7 1.462(12) . ?
C6 C12 1.563(11) . ?
C8 C9 1.497(15) . ?
C8 C11 1.559(13) . ?
C8 C10 1.579(11) . ?
C12 C15 1.536(13) . ?
C12 C14 1.545(13) . ?
C12 C13 1.551(11) . ?
C16 C17 1.494(14) . ?
C17 C18 1.371(13) . ?
C17 C22 1.440(12) . ?
C18 C19 1.401(14) . ?
C19 C20 1.433(13) . ?
C19 C23 1.580(14) . ?
C20 C21 1.363(13) . ?
C21 C22 1.457(14) . ?
C21 C27 1.564(13) . ?
C23 C24 1.504(19) . ?
C23 C25 1.529(16) . ?
C23 C26 1.543(18) . ?
C27 C28 1.557(15) . ?
C27 C30 1.558(12) . ?
C27 C29 1.566(15) . ?
C31 C32 1.542(11) . ?
Co1 C55 2.054(9) . ?
Co1 C54 2.058(10) . ?
Co1 C45 2.061(7) . ?
Co1 C44 2.061(8) . ?
Co1 C51 2.062(8) . ?
Co1 C42 2.075(10) . ?
Co1 C52 2.079(7) . ?
Co1 C41 2.089(8) . ?
Co1 C53 2.093(8) . ?
Co1 C43 2.113(9) . ?
C41 C45 1.435(14) . ?
C41 C42 1.472(13) . ?
C41 C46 1.508(14) . ?
C42 C43 1.421(13) . ?
C42 C47 1.510(14) . ?
C43 C44 1.448(12) . ?
C43 C48 1.470(13) . ?
C44 C45 1.465(13) . ?
C44 C49 1.538(13) . ?
C45 C50 1.519(14) . ?
C51 C55 1.443(13) . ?
C51 C52 1.447(13) . ?
C51 C56 1.510(13) . ?
C52 C53 1.442(14) . ?
C52 C57 1.495(15) . ?
C53 C54 1.412(13) . ?
C53 C58 1.523(12) . ?
C54 C55 1.446(13) . ?
C54 C59 1.523(14) . ?
C55 C60 1.524(13) . ?
N11 C61 1.321(11) . ?
N11 C65 1.361(11) . ?
C61 C62 1.327(10) . ?
C62 C63 1.384(14) . ?
C63 C64 1.368(15) . ?
C64 C65 1.401(14) . ?
N12 C66 1.310(14) . ?
N12 C70 1.359(13) . ?
C66 C67 1.408(15) . ?
C67 C68 1.399(15) . ?
C68 C69 1.380(15) . ?
C69 C70 1.389(15) . ?
N13 C71 1.270(14) . ?
N13 C75 1.40(2) . ?
C71 C72 1.440(18) . ?
C72 C73 1.273(17) . ?
C73 C74 1.404(14) . ?
C74 C75 1.47(2) . ?
N14 C80 1.364(16) . ?
N14 C76 1.378(19) . ?
C76 C77 1.256(18) . ?
C77 C78 1.37(2) . ?
C78 C79 1.51(2) . ?
C79 C80 1.364(19) . ?
N15 C81 1.3900 . ?
N15 C85 1.3900 . ?
C81 C82 1.3900 . ?
C82 C83 1.3900 . ?
C83 C84 1.3900 . ?
C84 C85 1.3900 . ?
N16 C90 1.3900 . ?
N16 C86 1.3900 . ?
C86 C87 1.3900 . ?
C87 C88 1.3900 . ?
C88 C89 1.3900 . ?
C89 C90 1.3900 . ?
